data_4336859
loop_
_publ_author_name
'Frederick G. Baddour'
'Stephanie R. Fiedler'
'Matthew P. Shores'
'Jeffrey W. Bacon'
'James A. Golen'
'Arnold L. Rheingold'
'Linda H. Doerrer'

_publ_section_title
;
 Pt...Pt vs Pt...S Contacts Between Pt-Containing Heterobimetallic Lantern
 Complexes
;
_journal_name_full 'Inorganic Chemistry'
_journal_page_first 13562
_journal_page_last 13575
_journal_paper_doi 10.1021/ic402075y
_journal_volume 52
_journal_year 2013
_chemical_formula_moiety 'C18 H22 N2 Ni O4 Pt S4'
_chemical_formula_sum 'C18 H22 N2 Ni O4 Pt S4'
_chemical_formula_weight 712.42
_chemical_name_systematic
; 
 ? 
;
_space_group_IT_number 15
_symmetry_cell_setting monoclinic
_symmetry_space_group_name_Hall '-C 2yc'
_symmetry_space_group_name_H-M 'C 1 2/c 1'
_atom_sites_solution_hydrogens geom
_atom_sites_solution_primary direct
_atom_sites_solution_secondary difmap
_audit_creation_method SHELXL-97
_audit_update_record
;
2011-11-15 # Formatted by publCIF
;
_cell_angle_alpha 90.00
_cell_angle_beta 97.1200(10)
_cell_angle_gamma 90.00
_cell_formula_units_Z 4
_cell_length_a 9.7573(3)
_cell_length_b 18.2019(5)
_cell_length_c 13.1832(3)
_cell_measurement_reflns_used 9423
_cell_measurement_temperature 100(2)
_cell_measurement_theta_max 65.978
_cell_measurement_theta_min 4.857
_cell_volume 2323.30(11)
_computing_cell_refinement 'SAINT (Bruker, 2006)'
_computing_data_collection 'APEX2 (Bruker, 2006)'
_computing_data_reduction 'SAINT (Bruker, 2006)'
_computing_molecular_graphics 'OLEX2 (Dolmanov, et al. 2009)'
_computing_publication_material 'PublCIF v.1.9.5_c (IUCr)'
_computing_structure_refinement 'SHELXL-97 (Sheldrick, 1997)'
_computing_structure_solution 'SHELXS-97 (Sheldrick, 1990)'
_diffrn_ambient_temperature 100(2)
_diffrn_measured_fraction_theta_full 0.997
_diffrn_measured_fraction_theta_max 0.997
_diffrn_measurement_device_type 'Bruker Proteum-R'
_diffrn_measurement_method '\w & \f scans'
_diffrn_radiation_monochromator multilayer
_diffrn_radiation_source 'rotating anode'
_diffrn_radiation_type CuK\a
_diffrn_radiation_wavelength 1.54178
_diffrn_reflns_av_R_equivalents 0.0365
_diffrn_reflns_av_sigmaI/netI 0.0155
_diffrn_reflns_limit_h_max 11
_diffrn_reflns_limit_h_min -11
_diffrn_reflns_limit_k_max 21
_diffrn_reflns_limit_k_min -21
_diffrn_reflns_limit_l_max 15
_diffrn_reflns_limit_l_min -15
_diffrn_reflns_number 34791
_diffrn_reflns_theta_full 66.48
_diffrn_reflns_theta_max 66.48
_diffrn_reflns_theta_min 4.86
_diffrn_standards_decay_% 0
_diffrn_standards_interval_count 0
_diffrn_standards_interval_time 0
_diffrn_standards_number 0
_exptl_absorpt_coefficient_mu 15.708
_exptl_absorpt_correction_T_max 0.7528
_exptl_absorpt_correction_T_min 0.5179
_exptl_absorpt_correction_type multi-scan
_exptl_absorpt_process_details 'SADABS (Sheldrick, 1997)'
_exptl_crystal_colour 'light green'
_exptl_crystal_density_diffrn 2.037
_exptl_crystal_description needle
_exptl_crystal_F_000 1384
_exptl_crystal_size_max 0.116
_exptl_crystal_size_mid 0.035
_exptl_crystal_size_min 0.022
_refine_diff_density_max 0.405
_refine_diff_density_min -0.291
_refine_diff_density_rms 0.069
_refine_ls_extinction_method none
_refine_ls_goodness_of_fit_ref 1.085
_refine_ls_hydrogen_treatment constr
_refine_ls_matrix_type full
_refine_ls_number_parameters 141
_refine_ls_number_reflns 2051
_refine_ls_number_restraints 0
_refine_ls_restrained_S_all 1.085
_refine_ls_R_factor_all 0.0125
_refine_ls_R_factor_gt 0.0124
_refine_ls_shift/su_max 0.001
_refine_ls_shift/su_mean 0.000
_refine_ls_structure_factor_coef Fsqd
_refine_ls_weighting_details 'calc w=1/[\s^2^(Fo^2^)+(0.0135P)^2^+3.4144P] where P=(Fo^2^+2Fc^2^)/3'
_refine_ls_weighting_scheme calc
_refine_ls_wR_factor_gt 0.0303
_refine_ls_wR_factor_ref 0.0303
_reflns_number_gt 2043
_reflns_number_total 2051
_reflns_threshold_expression >2sigma(I)
_cod_data_source_file ic402075y_si_002_02.cif
_cod_data_source_block baddour11_0m_Compound2_PtMSAc4
_cod_database_code 4336859

loop_
_symmetry_equiv_pos_as_xyz
'x, y, z'
'-x, y, -z+1/2'
'x+1/2, y+1/2, z'
'-x+1/2, y+1/2, -z+1/2'
'-x, -y, -z'
'x, -y, z-1/2'
'-x+1/2, -y+1/2, -z'
'x+1/2, -y+1/2, z-1/2'

loop_
_atom_site_label
_atom_site_type_symbol
_atom_site_fract_x
_atom_site_fract_y
_atom_site_fract_z
_atom_site_U_iso_or_equiv
_atom_site_adp_type
_atom_site_occupancy
_atom_site_symmetry_multiplicity
_atom_site_calc_flag
_atom_site_refinement_flags
Pt1 Pt 0.0000 0.209088(5) 0.7500 0.01321(5) Uani 1 2 d S
Ni1 Ni 0.0000 0.06896(2) 0.7500 0.01275(10) Uani 1 2 d S
O2 O 0.15870(13) 0.06736(7) 0.66083(10) 0.0180(3) Uani 1 1 d .
S2 S 0.13008(5) 0.20785(2) 0.61396(4) 0.01902(11) Uani 1 1 d .
S1 S 0.20148(5) 0.20649(2) 0.86431(4) 0.01932(11) Uani 1 1 d .
O1 O 0.13704(13) 0.06667(7) 0.88273(9) 0.0176(3) Uani 1 1 d .
N2 N 0.0000 0.34824(12) 0.7500 0.0167(4) Uani 1 2 d S
C1 C 0.21353(18) 0.11904(10) 0.91302(14) 0.0171(4) Uani 1 1 d .
N1 N 0.0000 -0.04463(12) 0.7500 0.0161(4) Uani 1 2 d S
C12 C -0.0165(2) -0.15860(11) 0.83815(16) 0.0238(4) Uani 1 1 d .
H12 H -0.0282 -0.1838 0.8996 0.029 Uiso 1 1 calc R
C23 C 0.0000 0.50080(15) 0.7500 0.0245(6) Uani 1 2 d S
H23 H 0.0000 0.5530 0.7500 0.029 Uiso 1 2 calc SR
C2 C 0.19025(18) 0.11956(10) 0.60772(14) 0.0175(4) Uani 1 1 d .
C13 C 0.0000 -0.19739(15) 0.7500 0.0258(6) Uani 1 2 d S
H13 H 0.0000 -0.2496 0.7500 0.031 Uiso 1 2 calc SR
C21 C 0.10753(19) 0.38657(10) 0.72392(14) 0.0191(4) Uani 1 1 d .
H21 H 0.1848 0.3602 0.7055 0.023 Uiso 1 1 calc R
C4 C 0.2883(2) 0.10578(11) 0.53018(16) 0.0252(4) Uani 1 1 d .
H4A H 0.3762 0.0874 0.5649 0.038 Uiso 1 1 calc R
H4B H 0.3042 0.1517 0.4947 0.038 Uiso 1 1 calc R
H4C H 0.2483 0.0693 0.4804 0.038 Uiso 1 1 calc R
C11 C -0.01554(19) -0.08259(10) 0.83537(14) 0.0187(4) Uani 1 1 d .
H11 H -0.0263 -0.0562 0.8961 0.022 Uiso 1 1 calc R
C22 C 0.1120(2) 0.46253(11) 0.72238(14) 0.0221(4) Uani 1 1 d .
H22 H 0.1900 0.4877 0.7029 0.027 Uiso 1 1 calc R
C3 C 0.3273(2) 0.10616(11) 0.99886(15) 0.0226(4) Uani 1 1 d .
H3A H 0.3904 0.0685 0.9785 0.034 Uiso 1 1 calc R
H3B H 0.2875 0.0895 1.0596 0.034 Uiso 1 1 calc R
H3C H 0.3782 0.1520 1.0145 0.034 Uiso 1 1 calc R

loop_
_atom_site_aniso_label
_atom_site_aniso_U_11
_atom_site_aniso_U_22
_atom_site_aniso_U_33
_atom_site_aniso_U_23
_atom_site_aniso_U_13
_atom_site_aniso_U_12
Pt1 0.01711(7) 0.01085(7) 0.01183(7) 0.000 0.00246(4) 0.000
Ni1 0.0140(2) 0.0120(2) 0.0124(2) 0.000 0.00240(16) 0.000
O2 0.0185(6) 0.0169(6) 0.0194(6) 0.0029(5) 0.0057(5) 0.0011(5)
S2 0.0264(2) 0.0151(2) 0.0170(2) 0.00151(15) 0.00843(19) -0.00051(16)
S1 0.0209(2) 0.0160(2) 0.0199(2) 0.00003(15) -0.00198(19) -0.00344(15)
O1 0.0197(6) 0.0162(6) 0.0165(6) 0.0001(5) 0.0010(5) -0.0010(5)
N2 0.0207(11) 0.0150(10) 0.0137(11) 0.000 0.0000(9) 0.000
C1 0.0171(9) 0.0194(9) 0.0155(9) -0.0014(7) 0.0052(7) 0.0015(7)
N1 0.0136(10) 0.0166(11) 0.0179(11) 0.000 0.0016(8) 0.000
C12 0.0246(10) 0.0203(9) 0.0257(10) 0.0057(8) 0.0003(8) -0.0027(8)
C23 0.0391(16) 0.0139(13) 0.0186(14) 0.000 -0.0043(12) 0.000
C2 0.0166(9) 0.0208(9) 0.0149(9) 0.0001(7) 0.0009(7) -0.0004(7)
C13 0.0274(15) 0.0139(12) 0.0346(17) 0.000 -0.0016(13) 0.000
C21 0.0193(9) 0.0227(9) 0.0150(9) -0.0012(7) 0.0007(7) -0.0002(7)
C4 0.0277(10) 0.0259(10) 0.0241(10) 0.0037(8) 0.0117(8) 0.0036(8)
C11 0.0189(9) 0.0196(9) 0.0175(9) 0.0007(7) 0.0018(7) -0.0019(7)
C22 0.0257(10) 0.0221(9) 0.0180(9) 0.0017(7) 0.0000(8) -0.0079(8)
C3 0.0211(9) 0.0247(10) 0.0208(10) -0.0001(8) -0.0024(8) -0.0001(8)

loop_
_atom_type_symbol
_atom_type_description
_atom_type_scat_dispersion_real
_atom_type_scat_dispersion_imag
_atom_type_scat_source
C C 0.0181 0.0091 'International Tables Vol C Tables 4.2.6.8 and 6.1.1.4'
H H 0.0000 0.0000 'International Tables Vol C Tables 4.2.6.8 and 6.1.1.4'
N N 0.0311 0.0180 'International Tables Vol C Tables 4.2.6.8 and 6.1.1.4'
O O 0.0492 0.0322 'International Tables Vol C Tables 4.2.6.8 and 6.1.1.4'
S S 0.3331 0.5567 'International Tables Vol C Tables 4.2.6.8 and 6.1.1.4'
Ni Ni -3.0029 0.5091 'International Tables Vol C Tables 4.2.6.8 and 6.1.1.4'
Pt Pt -4.5932 6.9264 'International Tables Vol C Tables 4.2.6.8 and 6.1.1.4'

loop_
_geom_angle_atom_site_label_1
_geom_angle_atom_site_label_2
_geom_angle_atom_site_label_3
_geom_angle
_geom_angle_site_symmetry_1
_geom_angle_site_symmetry_3
S2 Pt1 S2 178.89(2) 2_556 .
S2 Pt1 S1 89.908(18) 2_556 .
S2 Pt1 S1 90.069(18) . .
S2 Pt1 S1 90.070(18) 2_556 2_556
S2 Pt1 S1 89.908(18) . 2_556
S1 Pt1 S1 177.67(2) . 2_556
S2 Pt1 N2 90.555(10) 2_556 .
S2 Pt1 N2 90.556(10) . .
S1 Pt1 N2 91.166(10) . .
S1 Pt1 N2 91.168(10) 2_556 .
S2 Pt1 Ni1 89.445(10) 2_556 .
S2 Pt1 Ni1 89.444(10) . .
S1 Pt1 Ni1 88.834(10) . .
S1 Pt1 Ni1 88.832(10) 2_556 .
N2 Pt1 Ni1 180.0 . .
O2 Ni1 O2 178.38(7) 2_556 .
O2 Ni1 O1 91.70(5) 2_556 2_556
O2 Ni1 O1 88.26(5) . 2_556
O2 Ni1 O1 88.26(5) 2_556 .
O2 Ni1 O1 91.70(5) . .
O1 Ni1 O1 177.70(7) 2_556 .
O2 Ni1 N1 89.19(4) 2_556 .
O2 Ni1 N1 89.19(4) . .
O1 Ni1 N1 88.85(3) 2_556 .
O1 Ni1 N1 88.85(3) . .
O2 Ni1 Pt1 90.81(4) 2_556 .
O2 Ni1 Pt1 90.81(4) . .
O1 Ni1 Pt1 91.15(3) 2_556 .
O1 Ni1 Pt1 91.15(3) . .
N1 Ni1 Pt1 180.0 . .
C2 O2 Ni1 124.63(12) . .
C2 S2 Pt1 105.61(6) . .
C1 S1 Pt1 105.96(6) . .
C1 O1 Ni1 123.72(12) . .
C21 N2 C21 117.2(2) . 2_556
C21 N2 Pt1 121.38(11) . .
C21 N2 Pt1 121.38(11) 2_556 .
O1 C1 C3 118.65(16) . .
O1 C1 S1 125.43(14) . .
C3 C1 S1 115.91(14) . .
C11 N1 C11 118.2(2) 2_556 .
C11 N1 Ni1 120.92(11) 2_556 .
C11 N1 Ni1 120.91(11) . .
C11 C12 C13 119.02(19) . .
C11 C12 H12 120.5 . .
C13 C12 H12 120.5 . .
C22 C23 C22 119.5(3) 2_556 .
C22 C23 H23 120.3 2_556 .
C22 C23 H23 120.3 . .
O2 C2 C4 118.58(16) . .
O2 C2 S2 125.41(14) . .
C4 C2 S2 116.01(14) . .
C12 C13 C12 118.8(3) . 2_556
C12 C13 H13 120.6 . .
C12 C13 H13 120.6 2_556 .
N2 C21 C22 123.47(18) . .
N2 C21 H21 118.3 . .
C22 C21 H21 118.3 . .
C2 C4 H4A 109.5 . .
C2 C4 H4B 109.5 . .
H4A C4 H4B 109.5 . .
C2 C4 H4C 109.5 . .
H4A C4 H4C 109.5 . .
H4B C4 H4C 109.5 . .
N1 C11 C12 122.51(18) . .
N1 C11 H11 118.7 . .
C12 C11 H11 118.7 . .
C23 C22 C21 118.16(18) . .
C23 C22 H22 120.9 . .
C21 C22 H22 120.9 . .
C1 C3 H3A 109.5 . .
C1 C3 H3B 109.5 . .
H3A C3 H3B 109.5 . .
C1 C3 H3C 109.5 . .
H3A C3 H3C 109.5 . .
H3B C3 H3C 109.5 . .

loop_
_geom_bond_atom_site_label_1
_geom_bond_atom_site_label_2
_geom_bond_distance
_geom_bond_site_symmetry_2
Pt1 S2 2.3221(5) 2_556
Pt1 S2 2.3221(5) .
Pt1 S1 2.3246(5) .
Pt1 S1 2.3246(5) 2_556
Pt1 N2 2.533(2) .
Pt1 Ni1 2.5506(4) .
Ni1 O2 2.0572(12) 2_556
Ni1 O2 2.0572(12) .
Ni1 O1 2.0667(12) 2_556
Ni1 O1 2.0668(12) .
Ni1 N1 2.067(2) .
O2 C2 1.241(2) .
S2 C2 1.7163(19) .
S1 C1 1.7148(19) .
O1 C1 1.246(2) .
N2 C21 1.340(2) .
N2 C21 1.340(2) 2_556
C1 C3 1.502(3) .
N1 C11 1.345(2) 2_556
N1 C11 1.345(2) .
C12 C11 1.384(3) .
C12 C13 1.386(3) .
C12 H12 0.9500 .
C23 C22 1.383(2) 2_556
C23 C22 1.383(2) .
C23 H23 0.9500 .
C2 C4 1.505(3) .
C13 C12 1.386(3) 2_556
C13 H13 0.9500 .
C21 C22 1.384(3) .
C21 H21 0.9500 .
C4 H4A 0.9800 .
C4 H4B 0.9800 .
C4 H4C 0.9800 .
C11 H11 0.9500 .
C22 H22 0.9500 .
C3 H3A 0.9800 .
C3 H3B 0.9800 .
C3 H3C 0.9800 .
